data_1508395
loop_
_publ_author_name
'Saeed, Aamer'
'Arshad, Ifzan'
'Florke, Ulrich'

_publ_section_title
;
 One-Pot Synthesis and Crystal Structure of Methyl
 5-Hydroxy-1-phenyl-1H-pyrazole-3-carboxylate
;
_journal_issue 3
_journal_name_full Crystals
_journal_page_first 1248
_journal_page_last 1252
_journal_paper_doi 10.3390/cryst2031248
_journal_volume 2
_journal_year 2012
_chemical_formula_sum 'C11 H10 N2 O3'
_chemical_formula_weight 218.21
_space_group_IT_number 14
_symmetry_cell_setting monoclinic
_symmetry_space_group_name_Hall '-P 2ybc'
_symmetry_space_group_name_H-M 'P 1 21/c 1'
_atom_sites_solution_hydrogens difmap
_atom_sites_solution_primary direct
_atom_sites_solution_secondary difmap
_cell_angle_alpha 90.00
_cell_angle_beta 105.838(3)
_cell_angle_gamma 90.00
_cell_formula_units_Z 4
_cell_length_a 9.5408(16)
_cell_length_b 9.5827(16)
_cell_length_c 11.580(2)
_cell_measurement_reflns_used 2077
_cell_measurement_temperature 130(2)
_cell_measurement_theta_max 27.74
_cell_measurement_theta_min 3.04
_cell_volume 1018.5(3)
_computing_cell_refinement 'SAINT (Bruker, 2002)'
_computing_data_collection 'SMART (Bruker, 2002)'
_computing_data_reduction SAINT
_computing_molecular_graphics SHELXTL
_computing_publication_material 'SHELXTL and local programs'
_computing_structure_refinement SHELXTL
_computing_structure_solution 'SHELXTL (Sheldrick, 2008)'
_diffrn_ambient_temperature 130(2)
_diffrn_measured_fraction_theta_full 0.988
_diffrn_measured_fraction_theta_max 0.988
_diffrn_measurement_device_type 'Bruker AXS SMART APEX'
_diffrn_measurement_method '\f and \w scans'
_diffrn_radiation_monochromator graphite
_diffrn_radiation_source 'sealed tube'
_diffrn_radiation_type MoK\a
_diffrn_radiation_wavelength 0.71073
_diffrn_reflns_av_R_equivalents 0.0344
_diffrn_reflns_av_sigmaI/netI 0.0351
_diffrn_reflns_limit_h_max 12
_diffrn_reflns_limit_h_min -12
_diffrn_reflns_limit_k_max 11
_diffrn_reflns_limit_k_min -12
_diffrn_reflns_limit_l_max 15
_diffrn_reflns_limit_l_min -15
_diffrn_reflns_number 7713
_diffrn_reflns_theta_full 27.88
_diffrn_reflns_theta_max 27.88
_diffrn_reflns_theta_min 2.22
_exptl_absorpt_coefficient_mu 0.106
_exptl_absorpt_correction_T_max 0.9781
_exptl_absorpt_correction_T_min 0.9589
_exptl_absorpt_correction_type multi-scan
_exptl_absorpt_process_details '(SADABS; Sheldrick, 2004)'
_exptl_crystal_colour colourless
_exptl_crystal_density_diffrn 1.423
_exptl_crystal_density_method 'not measured'
_exptl_crystal_description prism
_exptl_crystal_F_000 456
_exptl_crystal_size_max 0.40
_exptl_crystal_size_mid 0.39
_exptl_crystal_size_min 0.21
_refine_diff_density_max 0.327
_refine_diff_density_min -0.197
_refine_diff_density_rms 0.051
_refine_ls_extinction_method none
_refine_ls_goodness_of_fit_ref 1.048
_refine_ls_hydrogen_treatment constr
_refine_ls_matrix_type full
_refine_ls_number_parameters 147
_refine_ls_number_reflns 2402
_refine_ls_number_restraints 0
_refine_ls_restrained_S_all 1.048
_refine_ls_R_factor_all 0.0553
_refine_ls_R_factor_gt 0.0429
_refine_ls_shift/su_max 0.000
_refine_ls_shift/su_mean 0.000
_refine_ls_structure_factor_coef Fsqd
_refine_ls_weighting_details 'calc w=1/[\s^2^(Fo^2^)+(0.0558P)^2^+0.2302P] where P=(Fo^2^+2Fc^2^)/3'
_refine_ls_weighting_scheme calc
_refine_ls_wR_factor_gt 0.1021
_refine_ls_wR_factor_ref 0.1098
_reflns_number_gt 1947
_reflns_number_total 2402
_reflns_threshold_expression >2sigma(I)
_cod_data_source_file C11H10N2O3_P21_c_crystals-02-01248-s001_DC139.cif
_cod_data_source_block s2162_chateigner_1508395
_cod_depositor_comments
;
The following automatic conversions were performed:

'_symmetry_cell_setting' value 'Monoclinic' changed to 'monoclinic'
according to the built-in table from CIF Core dictionary named
'cif_core.dic' version 2.4.1 from 2010-06-29.

Automatic conversion script
Id: cif_fix_values 1715 2011-07-08 13:25:40Z adriana 
;
_cod_original_sg_symbol_H-M P21/c
_cod_database_code 1508395

loop_
_symmetry_equiv_pos_as_xyz
'x, y, z'
'-x, y+1/2, -z+1/2'
'-x, -y, -z'
'x, -y-1/2, z-1/2'

loop_
_atom_site_label
_atom_site_type_symbol
_atom_site_fract_x
_atom_site_fract_y
_atom_site_fract_z
_atom_site_U_iso_or_equiv
_atom_site_adp_type
_atom_site_occupancy
_atom_site_symmetry_multiplicity
_atom_site_calc_flag
_atom_site_refinement_flags
O1 O 0.86597(11) 0.16663(12) 0.21852(8) 0.0254(3) Uani 1 1 d .
H1 H 0.9074 0.1898 0.2896 0.038 Uiso 1 1 calc R
O2 O 1.17490(12) 0.39901(12) -0.10639(8) 0.0270(3) Uani 1 1 d .
O3 O 1.27992(12) 0.47237(11) 0.08226(9) 0.0259(3) Uani 1 1 d .
N1 N 0.88274(13) 0.19898(12) 0.02460(9) 0.0177(3) Uani 1 1 d .
N2 N 0.96365(12) 0.26552(13) -0.03985(9) 0.0176(3) Uani 1 1 d .
C1 C 0.75434(15) 0.12162(15) -0.03517(11) 0.0176(3) Uani 1 1 d .
C2 C 0.64068(16) 0.19094(15) -0.11576(11) 0.0205(3) Uani 1 1 d .
H2A H 0.6478 0.2878 -0.1306 0.025 Uiso 1 1 calc R
C3 C 0.51677(16) 0.11650(16) -0.17417(12) 0.0226(3) Uani 1 1 d .
H3A H 0.4390 0.1623 -0.2304 0.027 Uiso 1 1 calc R
C4 C 0.50601(17) -0.02510(16) -0.15063(12) 0.0231(3) Uani 1 1 d .
H4A H 0.4204 -0.0754 -0.1899 0.028 Uiso 1 1 calc R
C5 C 0.62021(17) -0.09273(15) -0.06992(12) 0.0230(3) Uani 1 1 d .
H5A H 0.6124 -0.1893 -0.0541 0.028 Uiso 1 1 calc R
C6 C 0.74627(16) -0.02003(15) -0.01185(12) 0.0208(3) Uani 1 1 d .
H6A H 0.8252 -0.0664 0.0426 0.025 Uiso 1 1 calc R
C7 C 0.93683(15) 0.22274(15) 0.14517(11) 0.0192(3) Uani 1 1 d .
C8 C 1.05729(16) 0.30676(15) 0.16074(11) 0.0203(3) Uani 1 1 d .
H8A H 1.1188 0.3415 0.2340 0.024 Uiso 1 1 calc R
C9 C 1.06899(15) 0.32973(14) 0.04385(11) 0.0175(3) Uani 1 1 d .
C10 C 1.18533(15) 0.40920(14) 0.01108(11) 0.0181(3) Uani 1 1 d .
C11 C 1.28563(18) 0.47383(18) -0.14629(14) 0.0315(4) Uani 1 1 d .
H11A H 1.2854 0.5723 -0.1234 0.047 Uiso 1 1 calc R
H11B H 1.2648 0.4665 -0.2338 0.047 Uiso 1 1 calc R
H11C H 1.3815 0.4332 -0.1086 0.047 Uiso 1 1 calc R

loop_
_atom_site_aniso_label
_atom_site_aniso_U_11
_atom_site_aniso_U_22
_atom_site_aniso_U_33
_atom_site_aniso_U_23
_atom_site_aniso_U_13
_atom_site_aniso_U_12
O1 0.0242(6) 0.0398(7) 0.0122(4) -0.0014(4) 0.0048(4) -0.0089(5)
O2 0.0260(6) 0.0387(7) 0.0182(5) 0.0002(4) 0.0090(4) -0.0069(5)
O3 0.0244(6) 0.0291(6) 0.0224(5) -0.0020(4) 0.0033(4) -0.0055(5)
N1 0.0167(6) 0.0232(6) 0.0126(5) 0.0000(4) 0.0032(4) 0.0000(5)
N2 0.0159(6) 0.0223(6) 0.0146(5) 0.0012(4) 0.0041(4) -0.0002(5)
C1 0.0167(7) 0.0244(7) 0.0120(5) -0.0018(5) 0.0043(5) -0.0006(6)
C2 0.0219(8) 0.0218(7) 0.0169(6) 0.0006(5) 0.0039(6) 0.0004(6)
C3 0.0182(7) 0.0297(8) 0.0180(6) -0.0011(6) 0.0016(5) 0.0016(6)
C4 0.0211(7) 0.0286(8) 0.0206(6) -0.0081(5) 0.0074(6) -0.0055(6)
C5 0.0287(8) 0.0199(7) 0.0226(7) -0.0035(5) 0.0111(6) -0.0013(6)
C6 0.0223(8) 0.0232(7) 0.0168(6) 0.0005(5) 0.0050(5) 0.0038(6)
C7 0.0197(7) 0.0247(7) 0.0127(6) 0.0000(5) 0.0037(5) 0.0021(6)
C8 0.0188(7) 0.0261(8) 0.0149(6) -0.0020(5) 0.0030(5) -0.0008(6)
C9 0.0161(7) 0.0188(7) 0.0169(6) 0.0002(5) 0.0032(5) 0.0031(5)
C10 0.0184(7) 0.0187(7) 0.0170(6) 0.0010(5) 0.0043(5) 0.0049(5)
C11 0.0299(9) 0.0409(10) 0.0279(8) 0.0039(7) 0.0151(7) -0.0050(7)

loop_
_atom_type_symbol
_atom_type_description
_atom_type_scat_dispersion_real
_atom_type_scat_dispersion_imag
_atom_type_scat_source
C C 0.0033 0.0016 'International Tables Vol C Tables 4.2.6.8 and 6.1.1.4'
H H 0.0000 0.0000 'International Tables Vol C Tables 4.2.6.8 and 6.1.1.4'
N N 0.0061 0.0033 'International Tables Vol C Tables 4.2.6.8 and 6.1.1.4'
O O 0.0106 0.0060 'International Tables Vol C Tables 4.2.6.8 and 6.1.1.4'

loop_
_geom_angle_atom_site_label_1
_geom_angle_atom_site_label_2
_geom_angle_atom_site_label_3
_geom_angle
C10 O2 C11 115.34(12)
N2 N1 C7 111.52(11)
N2 N1 C1 120.73(10)
C7 N1 C1 127.68(11)
C9 N2 N1 104.05(10)
C6 C1 C2 121.47(13)
C6 C1 N1 119.68(12)
C2 C1 N1 118.85(13)
C3 C2 C1 119.06(13)
C2 C3 C4 120.23(13)
C5 C4 C3 120.03(13)
C4 C5 C6 120.47(13)
C1 C6 C5 118.73(13)
O1 C7 N1 117.82(12)
O1 C7 C8 134.69(12)
N1 C7 C8 107.47(11)
C7 C8 C9 104.41(12)
N2 C9 C8 112.55(12)
N2 C9 C10 121.21(11)
C8 C9 C10 126.18(12)
O3 C10 O2 124.39(13)
O3 C10 C9 123.87(12)
O2 C10 C9 111.72(12)

loop_
_geom_bond_atom_site_label_1
_geom_bond_atom_site_label_2
_geom_bond_distance
O1 C7 1.3345(16)
O2 C10 1.3401(16)
O2 C11 1.4526(18)
O3 C10 1.2059(17)
N1 N2 1.3689(15)
N1 C7 1.3690(16)
N1 C1 1.4375(18)
N2 C9 1.3403(17)
C1 C6 1.390(2)
C1 C2 1.3913(19)
C2 C3 1.388(2)
C3 C4 1.393(2)
C4 C5 1.387(2)
C5 C6 1.394(2)
C7 C8 1.374(2)
C8 C9 1.4056(17)
C9 C10 1.478(2)

loop_
_geom_torsion_atom_site_label_1
_geom_torsion_atom_site_label_2
_geom_torsion_atom_site_label_3
_geom_torsion_atom_site_label_4
_geom_torsion
C7 N1 N2 C9 0.41(15)
C1 N1 N2 C9 177.64(12)
N2 N1 C1 C6 120.33(13)
C7 N1 C1 C6 -62.93(19)
N2 N1 C1 C2 -59.47(17)
C7 N1 C1 C2 117.27(15)
C6 C1 C2 C3 -0.13(19)
N1 C1 C2 C3 179.67(11)
C1 C2 C3 C4 1.0(2)
C2 C3 C4 C5 -1.0(2)
C3 C4 C5 C6 0.0(2)
C2 C1 C6 C5 -0.81(19)
N1 C1 C6 C5 179.40(11)
C4 C5 C6 C1 0.87(19)
N2 N1 C7 O1 178.38(12)
C1 N1 C7 O1 1.4(2)
N2 N1 C7 C8 -0.31(16)
C1 N1 C7 C8 -177.30(13)
O1 C7 C8 C9 -178.29(16)
N1 C7 C8 C9 0.08(15)
N1 N2 C9 C8 -0.36(15)
N1 N2 C9 C10 177.11(12)
C7 C8 C9 N2 0.18(16)
C7 C8 C9 C10 -177.14(13)
C11 O2 C10 O3 -1.5(2)
C11 O2 C10 C9 -179.80(12)
N2 C9 C10 O3 177.62(13)
C8 C9 C10 O3 -5.3(2)
N2 C9 C10 O2 -4.12(18)
C8 C9 C10 O2 172.99(13)

loop_
_cod_related_entry_id
_cod_related_entry_code
_cod_related_entry_database
1 10482504 ChemSpider
